data_7221723
loop_
_publ_author_name
'Loukopoulos, Edward'
'Berkoff, Benjamin'
'Griffiths, Kieran'
'Keeble, Victoria'
'Dokorou, Vassiliki N.'
'Tsipis, Athanassios C.'
'Escuer, Albert'
'Kostakis, George E.'

_publ_section_title
;
 Cobalt(ii/iii), nickel(ii) and copper(ii) coordination clusters employing
 a monoanionic Schiff base ligand: synthetic, topological and
 computational mechanistic aspects
;
_journal_issue 35
_journal_name_full CrystEngComm
_journal_page_first 6753
_journal_paper_doi 10.1039/C5CE01294E
_journal_volume 17
_journal_year 2015
_chemical_formula_moiety 'C78 H78 Cu4 N12 O14, 2(Cl O4), 6(C H4 O)'
_chemical_formula_sum 'C84 H102 Cl2 Cu4 N12 O28'
_chemical_formula_weight 2052.83
_chemical_name_systematic
;
 ?
;
_space_group_crystal_system monoclinic
_space_group_IT_number 14
_space_group_name_Hall '-P 2ybc'
_space_group_name_H-M_alt 'P 1 21/c 1'
_symmetry_space_group_name_Hall '-P 2ybc'
_symmetry_space_group_name_H-M 'P 1 21/c 1'
_atom_sites_solution_hydrogens mixed
_audit_creation_date 2015-02-20
_audit_creation_method
;
Olex2 1.2
(compiled 2015.01.26 svn.r3150 for OlexSys, GUI svn.r4998)
;
_audit_update_record
;
2015-07-24 deposited with the CCDC.
2015-08-03 downloaded from the CCDC.
;
_cell_angle_alpha 90
_cell_angle_beta 97.9199(12)
_cell_angle_gamma 90
_cell_formula_units_Z 4
_cell_length_a 23.7809(3)
_cell_length_b 19.3947(3)
_cell_length_c 21.4148(2)
_cell_measurement_temperature 173
_cell_volume 9782.8(2)
_computing_molecular_graphics 'Olex2 (Dolomanov et al., 2009)'
_computing_publication_material 'Olex2 (Dolomanov et al., 2009)'
_computing_structure_refinement 'ShelXL (Sheldrick, 2008)'
_diffrn_ambient_temperature 173.0
_diffrn_measured_fraction_theta_full 0.991
_diffrn_measured_fraction_theta_max 0.991
_diffrn_measurement_device 'four-circle diffractometer'
_diffrn_measurement_device_type 'Xcalibur, Eos, Gemini ultra'
_diffrn_radiation_type MoK\a
_diffrn_radiation_wavelength 0.71073
_diffrn_reflns_av_R_equivalents 0.0295
_diffrn_reflns_av_unetI/netI 0.0451
_diffrn_reflns_laue_measured_fraction_full 0.991
_diffrn_reflns_laue_measured_fraction_max 0.991
_diffrn_reflns_limit_h_max 31
_diffrn_reflns_limit_h_min -17
_diffrn_reflns_limit_k_max 26
_diffrn_reflns_limit_k_min -26
_diffrn_reflns_limit_l_max 28
_diffrn_reflns_limit_l_min -28
_diffrn_reflns_number 45640
_diffrn_reflns_point_group_measured_fraction_full 0.991
_diffrn_reflns_point_group_measured_fraction_max 0.991
_diffrn_reflns_theta_full 26.000
_diffrn_reflns_theta_max 26.373
_diffrn_reflns_theta_min 2.449
_exptl_absorpt_coefficient_mu 0.992
_exptl_absorpt_correction_T_max 1.000
_exptl_absorpt_correction_T_min 0.762
_exptl_absorpt_correction_type multi-scan
_exptl_absorpt_process_details
;
CrysAlisPro, Agilent Technologies,
Version 1.171.37.31 (release 14-01-2014 CrysAlis171 .NET)
(compiled Jan 14 2014,18:38:05)
Empirical absorption correction using spherical harmonics,
 implemented in SCALE3 ABSPACK scaling algorithm
;
_exptl_crystal_colour brown
_exptl_crystal_colour_primary brown
_exptl_crystal_density_diffrn 1.394
_exptl_crystal_description plate
_exptl_crystal_F_000 4256
_exptl_crystal_size_max 0.26
_exptl_crystal_size_mid 0.2
_exptl_crystal_size_min 0.18
_refine_diff_density_max 0.851
_refine_diff_density_min -0.758
_refine_diff_density_rms 0.089
_refine_ls_extinction_method none
_refine_ls_goodness_of_fit_ref 1.075
_refine_ls_hydrogen_treatment constr
_refine_ls_matrix_type full
_refine_ls_number_parameters 1156
_refine_ls_number_reflns 19849
_refine_ls_number_restraints 146
_refine_ls_restrained_S_all 1.083
_refine_ls_R_factor_all 0.0779
_refine_ls_R_factor_gt 0.0545
_refine_ls_shift/su_max 0.054
_refine_ls_shift/su_mean 0.001
_refine_ls_structure_factor_coef Fsqd
_refine_ls_weighting_details 'w=1/[\s^2^(Fo^2^)+(0.0878P)^2^+5.6977P] where P=(Fo^2^+2Fc^2^)/3'
_refine_ls_weighting_scheme calc
_refine_ls_wR_factor_gt 0.1529
_refine_ls_wR_factor_ref 0.1682
_reflns_Friedel_coverage 0.000
_reflns_number_gt 14428
_reflns_number_total 19849
_reflns_threshold_expression 'I > 2\s(I)'
_cod_data_source_file c5ce01294e2.cif
_cod_data_source_block exp_255
_cod_depositor_comments 'Adding full bibliography for 7221715--7221724.cif.'
_cod_database_code 7221723
_shelxl_version_number 2014-1
_shelx_space_group_comment
;
The symmetry employed for this shelxl refinement is uniquely defined
by the following loop, which should always be used as a source of
symmetry information in preference to the above space-group names.
They are only intended as comments.
;
_olex2_refinement_description
;
1. Fixed Uiso
 At 1.2 times of:
  All C(H) groups
 At 1.5 times of:
  All C(H,H,H) groups, All O(H) groups
2. Restrained distances
 O0AA-Cl1
 1.41 with sigma of 0.02
 Cl1-O3AA
 1.41 with sigma of 0.02
 O2AA-Cl1
 1.41 with sigma of 0.02
 O1AA-Cl1
 1.41 with sigma of 0.02
 O0AA-Cl1
 1.41 with sigma of 0.02
 C3AA-O7AA
 1.43 with sigma of 0.02
 C1AA-O5AA
 1.43 with sigma of 0.02
 C0AA-O4AA
 1.43 with sigma of 0.02
 O0AA-Cl1
 1.41 with sigma of 0.02
 O0AB-Cl1
 1.41 with sigma of 0.02
 O1AB-Cl1
 1.41 with sigma of 0.02
 Cl1-O1AA
 1.41 with sigma of 0.02
 Cl1-O3AA
 1.41 with sigma of 0.02
 O3AB-Cl1
 1.41 with sigma of 0.02
 O2AB-Cl1
 1.41 with sigma of 0.02
 O2AA-Cl1
 1.41 with sigma of 0.02
 C2AA-O6AA
 1.43 with sigma of 0.02
3. Rigid bond restraints
 Cl2, O26, O27, O24, O25
 with sigma for 1-2 distances of 0.01 and sigma for 1-3 distances of 0.01
 O17, H17A, C81, H81A, H81B, H81C
 with sigma for 1-2 distances of 0.01 and sigma for 1-3 distances of 0.01
 O139, H139, C168, H16A, H16B, H16C
 with sigma for 1-2 distances of 0.01 and sigma for 1-3 distances of 0.01
 Cl1, O0AA, O1AA, O2AA, O3AA
 with sigma for 1-2 distances of 0.01 and sigma for 1-3 distances of 0.01
4. Uiso/Uaniso restraints and constraints
Cl2 \\sim O26 \\sim O27 \\sim O24 \\sim O25: within 1.7A with sigma of 0.04 and
sigma for terminal atoms of 0.08
O17 \\sim H17A \\sim C81 \\sim H81A \\sim H81B \\sim H81C: within 1.7A with
sigma of 0.04 and sigma for terminal atoms of 0.08
Cl1 \\sim O0AA \\sim O1AA \\sim O2AA \\sim O3AA: within 1.7A with sigma of 0.04
and sigma for terminal atoms of 0.08
5. Rigid body (RIGU) restrains
 Cl2, O26, O27, O24, O25
 with sigma for 1-2 distances of 0.004 and sigma for 1-3 distances of 0.004
 O17, H17A, C81, H81A, H81B, H81C
 with sigma for 1-2 distances of 0.004 and sigma for 1-3 distances of 0.004
 O139, H139, C168, H16A, H16B, H16C
 with sigma for 1-2 distances of 0.004 and sigma for 1-3 distances of 0.004
 Cl1, O0AA
 with sigma for 1-2 distances of 0.004 and sigma for 1-3 distances of 0.004
 Cl1, O0AA, O1AA, O2AA, O3AA
 with sigma for 1-2 distances of 0.004 and sigma for 1-3 distances of 0.004
6. Others
 Fixed Sof: O0AA(0.5) O1AA(0.5) O2AA(0.5) O7AA(0.5) H7AA(0.5) O5AA(0.5)
 H5AA(0.5) O6AA(0.5) H6AA(0.5) O4AA(0.5) H4AA(0.5) C0AA(0.5) H0AA(0.5)
 H0AB(0.5) H0AC(0.5) C1AA(0.5) H1AA(0.5) H1AB(0.5) H1AC(0.5) C2AA(0.5)
 H2AA(0.5) H2AB(0.5) H2AC(0.5) C3AA(0.5) H3AA(0.5) H3AB(0.5) H3AC(0.5)
 O3AA(0.5) O3AB(0.5) O2AB(0.5) O0AB(0.5) O1AB(0.5)
7.a Riding coordinates:
 O139(H139), O7AA(H7AA), O5AA(H5AA), O6AA(H6AA), O4AA(H4AA)
7.b Me refined with riding coordinates:
 C69(H69A,H69B,H69C), C70(H70A,H70B,H70C), C77(H77A,H77B,H77C), C78(H78A,H78B,
 H78C), C20(H20A,H20B,H20C), C31(H31A,H31B,H31C), C32(H32A,H32B,H32C), C1(H1A,
 H1B,H1C), C13(H13A,H13B,H13C), C12(H12A,H12B,H12C), C58(H58A,H58B,H58C),
 C51(H51A,H51B,H51C), C50(H50A,H50B,H50C), C39(H39A,H39B,H39C), C81(H81A,H81B,
 H81C), C79(H79A,H79B,H79C), C95(H95A,H95B,H95C), C168(H16A,H16B,H16C),
 C0AA(H0AA,H0AB,H0AC), C1AA(H1AA,H1AB,H1AC), C2AA(H2AA,H2AB,H2AC), C3AA(H3AA,
 H3AB,H3AC)
7.c Aromatic/amide H refined with riding coordinates:
 C73(H73), C72(H72), C74(H74), C75(H75), C76(H76), C22(H22), C23(H23),
 C24(H24), C18(H18), C19(H19), C27(H27), C17(H17), C5(H5), C8(H8), C3(H3),
 C4(H4), C15(H15), C16(H16), C55(H55), C56(H56), C57(H57), C53(H53), C54(H54),
 C65(H65), C60(H60), C61(H61), C62(H62), C38(H38), C41(H41), C34(H34), C35(H35),
  C36(H36), C37(H37), C46(H46), C42(H42), C43(H43)
7.d Idealised tetrahedral OH refined as rotating group:
 O17(H17A), O15(H15A), O107(H107)
;
_olex2_submission_special_instructions 'No special instructions were received'

loop_
_space_group_symop_operation_xyz
'x, y, z'
'-x, y+1/2, -z+1/2'
'-x, -y, -z'
'x, -y-1/2, z-1/2'

loop_
_atom_site_label
_atom_site_type_symbol
_atom_site_fract_x
_atom_site_fract_y
_atom_site_fract_z
_atom_site_U_iso_or_equiv
_atom_site_adp_type
_atom_site_occupancy
_atom_site_site_symmetry_order
_atom_site_calc_flag
_atom_site_refinement_flags_posn
_atom_site_refinement_flags_adp
_atom_site_refinement_flags_occupancy
_atom_site_disorder_assembly
_atom_site_disorder_group
Cu2 Cu 0.24440(2) 0.19106(2) 0.56692(2) 0.02505(11) Uani 1 1 d . . . . .
Cu3 Cu 0.25143(2) 0.18274(2) 0.41840(2) 0.02363(11) Uani 1 1 d . . . . .
Cu4 Cu 0.17379(2) 0.07388(2) 0.48589(2) 0.02256(10) Uani 1 1 d . . . . .
Cu1 Cu 0.32379(2) 0.07521(2) 0.50903(2) 0.02398(11) Uani 1 1 d . . . . .
O13 O 0.18701(9) 0.16772(11) 0.46479(9) 0.0251(5) Uani 1 1 d . . . . .
O14 O 0.30915(9) 0.17096(11) 0.52219(10) 0.0259(5) Uani 1 1 d . . . . .
O12 O 0.12244(9) 0.05198(12) 0.40439(9) 0.0286(5) Uani 1 1 d . . . . .
O5 O 0.26707(11) 0.28515(13) 0.57454(12) 0.0394(6) Uani 1 1 d . . . . .
O4 O 0.31416(15) 0.40469(17) 0.56425(15) 0.0665(9) Uani 1 1 d . . . . .
O3 O 0.37605(10) 0.06158(13) 0.59147(10) 0.0330(5) Uani 1 1 d . . . . .
O2 O 0.26810(9) 0.08002(11) 0.43229(9) 0.0254(5) Uani 1 1 d . . . . .
O1 O 0.20959(9) 0.11930(12) 0.32679(10) 0.0302(5) Uani 1 1 d . . . . .
O6 O 0.09931(9) 0.09682(13) 0.54224(9) 0.0312(5) Uani 1 1 d . . . . .
O11 O 0.22888(9) 0.08678(11) 0.56194(9) 0.0244(5) Uani 1 1 d . . . . .
O10 O 0.28823(9) 0.13654(12) 0.66336(10) 0.0317(5) Uani 1 1 d . . . . .
O9 O 0.39807(9) 0.09133(13) 0.45089(10) 0.0309(5) Uani 1 1 d . . . . .
O7 O 0.18322(13) 0.39612(15) 0.41365(14) 0.0526(7) Uani 1 1 d . . . . .
O8 O 0.22865(10) 0.27585(12) 0.40352(11) 0.0351(5) Uani 1 1 d . . . . .
N4 N 0.17680(11) 0.20949(14) 0.60864(12) 0.0280(6) Uani 1 1 d . . . . .
N5 N 0.12541(12) 0.07634(17) 0.70427(12) 0.0362(7) Uani 1 1 d . . . . .
N6 N 0.09594(12) 0.06005(17) 0.64489(12) 0.0346(7) Uani 1 1 d . . . . .
N1 N 0.32758(12) -0.02659(15) 0.49980(13) 0.0328(6) Uani 1 1 d . . . . .
N2 N 0.41058(17) -0.1076(2) 0.63350(18) 0.0657(11) Uani 1 1 d . . . . .
N3 N 0.41623(14) -0.03612(19) 0.64483(15) 0.0489(8) Uani 1 1 d . . . . .
N10 N 0.17089(11) -0.02639(14) 0.50395(12) 0.0284(6) Uani 1 1 d . . . . .
N11 N 0.09032(15) -0.12123(17) 0.37660(15) 0.0471(8) Uani 1 1 d . . . . .
N12 N 0.08405(13) -0.05089(15) 0.35907(13) 0.0367(7) Uani 1 1 d . . . . .
N7 N 0.31984(11) 0.19766(14) 0.37705(12) 0.0270(6) Uani 1 1 d . . . . .
N8 N 0.37216(12) 0.05640(17) 0.29112(12) 0.0371(7) Uani 1 1 d . . . . .
N9 N 0.40200(12) 0.04580(17) 0.35134(12) 0.0354(7) Uani 1 1 d . . . . .
C73 C 0.0578(2) -0.0581(3) 0.18494(19) 0.0595(13) Uani 1 1 d . . . . .
H73 H 0.0641 -0.0883 0.1516 0.071 Uiso 1 1 calc R . . . .
C72 C 0.07693(18) -0.0755(2) 0.24701(18) 0.0501(10) Uani 1 1 d . . . . .
H72 H 0.0980 -0.1167 0.2563 0.060 Uiso 1 1 calc R . . . .
C74 C 0.02951(19) 0.0033(3) 0.17209(18) 0.0573(13) Uani 1 1 d . . . . .
H74 H 0.0169 0.0159 0.1296 0.069 Uiso 1 1 calc R . . . .
C75 C 0.01924(17) 0.0469(2) 0.22054(17) 0.0456(10) Uani 1 1 d . . . . .
H75 H -0.0001 0.0893 0.2111 0.055 Uiso 1 1 calc R . . . .
C71 C 0.06541(14) -0.0330(2) 0.29530(15) 0.0355(8) Uani 1 1 d . . . . .
C67 C 0.12111(17) -0.12374(19) 0.43602(17) 0.0428(9) Uani 1 1 d . . . . .
C68 C 0.11409(14) -0.01221(18) 0.40506(14) 0.0291(7) Uani 1 1 d . . . . .
C69 C 0.1325(2) -0.1911(2) 0.4685(2) 0.0690(15) Uani 1 1 d . . . . .
H69A H 0.1096 -0.1948 0.5031 0.104 Uiso 1 1 calc R . . . .
H69B H 0.1729 -0.1942 0.4855 0.104 Uiso 1 1 calc R . . . .
H69C H 0.1226 -0.2287 0.4384 0.104 Uiso 1 1 calc R . . . .
C70 C 0.0385(2) -0.1624(2) 0.3616(3) 0.0750(16) Uani 1 1 d . . . . .
H70A H 0.0089 -0.1443 0.3847 0.113 Uiso 1 1 calc R . . . .
H70B H 0.0465 -0.2105 0.3738 0.113 Uiso 1 1 calc R . . . .
H70C H 0.0255 -0.1600 0.3161 0.113 Uiso 1 1 calc R . . . .
C76 C 0.03727(14) 0.02872(19) 0.28281(16) 0.0346(8) Uani 1 1 d . . . . .
H76 H 0.0303 0.0583 0.3163 0.042 Uiso 1 1 calc R . . . .
C77 C 0.13710(15) 0.20783(19) 0.44798(17) 0.0375(8) Uani 1 1 d . . . . .
H77A H 0.1471 0.2569 0.4493 0.056 Uiso 1 1 calc R . . . .
H77B H 0.1102 0.1987 0.4778 0.056 Uiso 1 1 calc R . . . .
H77C H 0.1197 0.1955 0.4053 0.056 Uiso 1 1 calc R . . . .
C78 C 0.35972(15) 0.2124(2) 0.53672(18) 0.0403(8) Uani 1 1 d . . . . .
H78A H 0.3502 0.2610 0.5288 0.060 Uiso 1 1 calc R . . . .
H78B H 0.3880 0.1980 0.5101 0.060 Uiso 1 1 calc R . . . .
H78C H 0.3753 0.2062 0.5812 0.060 Uiso 1 1 calc R . . . .
C22 C 0.2300(2) 0.4635(2) 0.58945(18) 0.0598(13) Uani 1 1 d . . . . .
H22 H 0.2467 0.5077 0.5860 0.072 Uiso 1 1 calc R . . . .
C23 C 0.1756(3) 0.4586(2) 0.60524(19) 0.0620(14) Uani 1 1 d . . . . .
H23 H 0.1548 0.4993 0.6114 0.074 Uiso 1 1 calc R . . . .
C24 C 0.1518(2) 0.3961(2) 0.61199(17) 0.0496(10) Uani 1 1 d . . . . .
H24 H 0.1148 0.3932 0.6237 0.059 Uiso 1 1 calc R . . . .
C25 C 0.18184(17) 0.33487(19) 0.60175(15) 0.0376(8) Uani 1 1 d . . . . .
C18 C 0.48306(19) 0.0742(3) 0.77253(19) 0.0591(13) Uani 1 1 d . . . . .
H18 H 0.5015 0.1176 0.7779 0.071 Uiso 1 1 calc R . . . .
C19 C 0.46336(16) 0.0505(2) 0.71246(17) 0.0448(10) Uani 1 1 d . . . . .
H19 H 0.4685 0.0770 0.6763 0.054 Uiso 1 1 calc R . . . .
C20 C 0.3410(3) 0.4696(3) 0.5568(2) 0.0851(19) Uani 1 1 d . . . . .
H20A H 0.3183 0.4962 0.5235 0.128 Uiso 1 1 calc R . . . .
H20B H 0.3790 0.4619 0.5453 0.128 Uiso 1 1 calc R . . . .
H20C H 0.3442 0.4954 0.5965 0.128 Uiso 1 1 calc R . . . .
C21 C 0.2600(2) 0.4057(2) 0.57874(17) 0.0477(10) Uani 1 1 d . . . . .
C30 C 0.11302(13) 0.10468(18) 0.59976(14) 0.0289(7) Uani 1 1 d . . . . .
C31 C 0.18765(15) 0.1705(2) 0.75253(15) 0.0367(8) Uani 1 1 d . . . . .
H31A H 0.1617 0.1857 0.7816 0.055 Uiso 1 1 calc R . . . .
H31B H 0.2078 0.2105 0.7386 0.055 Uiso 1 1 calc R . . . .
H31C H 0.2151 0.1378 0.7740 0.055 Uiso 1 1 calc R . . . .
C32 C 0.09315(17) 0.0681(3) 0.75780(16) 0.0515(11) Uani 1 1 d . . . . .
H32A H 0.0581 0.0953 0.7501 0.077 Uiso 1 1 calc R . . . .
H32B H 0.1162 0.0844 0.7965 0.077 Uiso 1 1 calc R . . . .
H32C H 0.0837 0.0194 0.7624 0.077 Uiso 1 1 calc R . . . .
C33 C 0.07722(14) -0.00866(19) 0.63198(15) 0.0327(8) Uani 1 1 d . . . . .
C26 C 0.23612(16) 0.33785(18) 0.58418(15) 0.0348(8) Uani 1 1 d . . . . .
C27 C 0.15743(15) 0.27076(19) 0.61715(14) 0.0332(8) Uani 1 1 d . . . . .
H27 H 0.1234 0.2733 0.6356 0.040 Uiso 1 1 calc R . . . .
C28 C 0.14858(13) 0.15412(18) 0.63542(14) 0.0288(7) Uani 1 1 d . . . . .
C29 C 0.15469(14) 0.13667(19) 0.69705(14) 0.0318(7) Uani 1 1 d . . . . .
C17 C 0.4759(2) 0.0346(3) 0.82505(19) 0.0684(16) Uani 1 1 d . . . . .
H17 H 0.4901 0.0507 0.8661 0.082 Uiso 1 1 calc R . . . .
C5 C 0.25496(16) -0.0860(2) 0.34760(18) 0.0422(9) Uani 1 1 d . . . . .
H5 H 0.2655 -0.1330 0.3534 0.051 Uiso 1 1 calc R . . . .
C6 C 0.27216(14) -0.03799(18) 0.39657(15) 0.0307(7) Uani 1 1 d . . . . .
C7 C 0.25597(12) 0.03131(17) 0.38827(13) 0.0247(6) Uani 1 1 d . . . . .
C8 C 0.30623(15) -0.06366(18) 0.45204(17) 0.0352(8) Uani 1 1 d . . . . .
H8 H 0.3138 -0.1118 0.4540 0.042 Uiso 1 1 calc R . . . .
C1 C 0.16399(15) 0.1401(2) 0.27996(16) 0.0395(9) Uani 1 1 d . . . . .
H1A H 0.1316 0.1091 0.2809 0.059 Uiso 1 1 calc R . . . .
H1B H 0.1765 0.1383 0.2382 0.059 Uiso 1 1 calc R . . . .
H1C H 0.1526 0.1874 0.2887 0.059 Uiso 1 1 calc R . . . .
C2 C 0.22337(13) 0.05047(18) 0.33022(14) 0.0280(7) Uani 1 1 d . . . . .
C3 C 0.20838(15) 0.0031(2) 0.28361(16) 0.0387(8) Uani 1 1 d . . . . .
H3 H 0.1873 0.0172 0.2448 0.046 Uiso 1 1 calc R . . . .
C4 C 0.22399(16) -0.0661(2) 0.29297(18) 0.0437(9) Uani 1 1 d . . . . .
H4 H 0.2128 -0.0991 0.2609 0.052 Uiso 1 1 calc R . . . .
C13 C 0.4632(3) -0.1472(3) 0.6517(3) 0.097(2) Uani 1 1 d . . . . .
H13A H 0.4919 -0.1329 0.6257 0.146 Uiso 1 1 calc R . . . .
H13B H 0.4553 -0.1965 0.6454 0.146 Uiso 1 1 calc R . . . .
H13C H 0.4773 -0.1386 0.6962 0.146 Uiso 1 1 calc R . . . .
C14 C 0.43627(16) -0.0121(2) 0.70635(17) 0.0473(10) Uani 1 1 d . . . . .
C15 C 0.42749(19) -0.0499(3) 0.7585(2) 0.0659(14) Uani 1 1 d . . . . .
H15 H 0.4068 -0.0919 0.7533 0.079 Uiso 1 1 calc R . . . .
C16 C 0.4485(2) -0.0275(4) 0.8177(2) 0.0770(18) Uani 1 1 d . . . . .
H16 H 0.4440 -0.0548 0.8535 0.092 Uiso 1 1 calc R . . . .
C9 C 0.36270(15) -0.05259(19) 0.55212(17) 0.0367(8) Uani 1 1 d . . . . .
C10 C 0.3789(2) -0.1163(2) 0.5756(2) 0.0600(12) Uani 1 1 d . . . . .
C11 C 0.38504(14) -0.0025(2) 0.59589(16) 0.0359(8) Uani 1 1 d . . . . .
C12 C 0.3672(3) -0.1868(2) 0.5474(3) 0.099(2) Uani 1 1 d . . . . .
H12A H 0.3867 -0.1917 0.5102 0.148 Uiso 1 1 calc R . . . .
H12B H 0.3263 -0.1926 0.5351 0.148 Uiso 1 1 calc R . . . .
H12C H 0.3812 -0.2220 0.5786 0.148 Uiso 1 1 calc R . . . .
C55 C 0.46105(19) -0.1504(2) 0.4080(2) 0.0524(10) Uani 1 1 d . . . . .
H55 H 0.4745 -0.1950 0.4209 0.063 Uiso 1 1 calc R . . . .
C56 C 0.48519(16) -0.0932(2) 0.43848(17) 0.0447(9) Uani 1 1 d . . . . .
H56 H 0.5148 -0.0983 0.4728 0.054 Uiso 1 1 calc R . . . .
C57 C 0.46624(15) -0.0275(2) 0.41908(15) 0.0364(8) Uani 1 1 d . . . . .
H57 H 0.4834 0.0124 0.4391 0.044 Uiso 1 1 calc R . . . .
C58 C 0.33383(15) 0.1625(2) 0.70747(16) 0.0394(8) Uani 1 1 d . . . . .
H58A H 0.3678 0.1342 0.7059 0.059 Uiso 1 1 calc R . . . .
H58B H 0.3232 0.1609 0.7500 0.059 Uiso 1 1 calc R . . . .
H58C H 0.3419 0.2103 0.6967 0.059 Uiso 1 1 calc R . . . .
C51 C 0.40358(18) 0.0424(3) 0.23807(16) 0.0558(12) Uani 1 1 d . . . . .
H51A H 0.4353 0.0749 0.2393 0.084 Uiso 1 1 calc R . . . .
H51B H 0.3782 0.0480 0.1983 0.084 Uiso 1 1 calc R . . . .
H51C H 0.4182 -0.0048 0.2412 0.084 Uiso 1 1 calc R . . . .
C52 C 0.42159(14) -0.0216(2) 0.36962(15) 0.0337(8) Uani 1 1 d . . . . .
C53 C 0.39723(17) -0.0794(2) 0.33957(18) 0.0448(9) Uani 1 1 d . . . . .
H53 H 0.3669 -0.0749 0.3060 0.054 Uiso 1 1 calc R . . . .
C54 C 0.41722(19) -0.1434(2) 0.3586(2) 0.0541(11) Uani 1 1 d . . . . .
H54 H 0.4009 -0.1834 0.3378 0.065 Uiso 1 1 calc R . . . .
C63 C 0.22698(14) -0.02657(18) 0.60750(14) 0.0303(7) Uani 1 1 d . . . . .
C64 C 0.24232(13) 0.04301(17) 0.60983(13) 0.0258(7) Uani 1 1 d . . . . .
C65 C 0.19261(14) -0.05811(18) 0.55475(15) 0.0316(7) Uani 1 1 d . . . . .
H65 H 0.1852 -0.1061 0.5574 0.038 Uiso 1 1 calc R . . . .
C66 C 0.13655(14) -0.05817(17) 0.45350(15) 0.0303(7) Uani 1 1 d . . . . .
C59 C 0.27574(13) 0.06781(18) 0.66527(14) 0.0290(7) Uani 1 1 d . . . . .
C60 C 0.29223(15) 0.0252(2) 0.71555(15) 0.0380(8) Uani 1 1 d . . . . .
H60 H 0.3141 0.0430 0.7525 0.046 Uiso 1 1 calc R . . . .
C61 C 0.27687(16) -0.0446(2) 0.71247(16) 0.0423(9) Uani 1 1 d . . . . .
H61 H 0.2887 -0.0741 0.7472 0.051 Uiso 1 1 calc R . . . .
C62 C 0.24502(16) -0.0702(2) 0.65976(17) 0.0411(9) Uani 1 1 d . . . . .
H62 H 0.2348 -0.1176 0.6579 0.049 Uiso 1 1 calc R . . . .
C50 C 0.30957(16) 0.1463(2) 0.23586(15) 0.0401(9) Uani 1 1 d . . . . .
H50A H 0.3356 0.1590 0.2060 0.060 Uiso 1 1 calc R . . . .
H50B H 0.2887 0.1872 0.2466 0.060 Uiso 1 1 calc R . . . .
H50C H 0.2827 0.1115 0.2166 0.060 Uiso 1 1 calc R . . . .
C38 C 0.10223(16) -0.0631(2) 0.66677(17) 0.0420(9) Uani 1 1 d . . . . .
H38 H 0.1320 -0.0551 0.7004 0.050 Uiso 1 1 calc R . . . .
C39 C 0.1592(2) 0.4609(2) 0.4256(2) 0.0682(14) Uani 1 1 d . . . . .
H39A H 0.1580 0.4902 0.3881 0.102 Uiso 1 1 calc R . . . .
H39B H 0.1825 0.4832 0.4613 0.102 Uiso 1 1 calc R . . . .
H39C H 0.1206 0.4542 0.4356 0.102 Uiso 1 1 calc R . . . .
C40 C 0.23837(18) 0.39607(19) 0.40389(16) 0.0418(9) Uani 1 1 d . . . . .
C41 C 0.2718(2) 0.4526(2) 0.39836(17) 0.0509(11) Uani 1 1 d . . . . .
H41 H 0.2564 0.4973 0.4023 0.061 Uiso 1 1 calc R . . . .
C34 C 0.03282(14) -0.0199(2) 0.58314(15) 0.0362(8) Uani 1 1 d . . . . .
H34 H 0.0151 0.0178 0.5600 0.043 Uiso 1 1 calc R . . . .
C35 C 0.01505(17) -0.0866(2) 0.56888(17) 0.0445(9) Uani 1 1 d . . . . .
H35 H -0.0144 -0.0950 0.5350 0.053 Uiso 1 1 calc R . . . .
C36 C 0.04003(18) -0.1409(2) 0.60381(19) 0.0504(10) Uani 1 1 d . . . . .
H36 H 0.0271 -0.1866 0.5944 0.060 Uiso 1 1 calc R . . . .
C37 C 0.08353(19) -0.1297(2) 0.65220(19) 0.0520(10) Uani 1 1 d . . . . .
H37 H 0.1007 -0.1675 0.6756 0.062 Uiso 1 1 calc R . . . .
C46 C 0.34104(14) 0.25791(19) 0.37057(14) 0.0317(7) Uani 1 1 d . . . . .
H46 H 0.3762 0.2592 0.3543 0.038 Uiso 1 1 calc R . . . .
C47 C 0.34872(13) 0.14052(18) 0.35379(14) 0.0285(7) Uani 1 1 d . . . . .
C48 C 0.38458(13) 0.09421(18) 0.39292(14) 0.0291(7) Uani 1 1 d . . . . .
C49 C 0.34239(13) 0.11771(19) 0.29369(14) 0.0321(7) Uani 1 1 d . . . . .
C42 C 0.3282(2) 0.4462(2) 0.38702(19) 0.0527(11) Uani 1 1 d . . . . .
H42 H 0.3508 0.4862 0.3847 0.063 Uiso 1 1 calc R . . . .
C43 C 0.35032(18) 0.3834(2) 0.37939(16) 0.0435(9) Uani 1 1 d . . . . .
H43 H 0.3881 0.3795 0.3701 0.052 Uiso 1 1 calc R . . . .
C45 C 0.26157(16) 0.32783(17) 0.39823(14) 0.0329(8) Uani 1 1 d . . . . .
C44 C 0.31788(15) 0.32283(18) 0.38501(15) 0.0335(8) Uani 1 1 d . . . . .
Cl2 Cl 0.16349(8) -0.29755(8) 0.63463(8) 0.0924(5) Uani 1 1 d . U . . .
O26 O 0.1945(3) -0.3585(3) 0.6348(3) 0.1357(19) Uani 1 1 d . U . . .
O27 O 0.1141(3) -0.3036(3) 0.5949(3) 0.159(2) Uani 1 1 d . U . . .
O24 O 0.1930(2) -0.2402(2) 0.6153(2) 0.0999(13) Uani 1 1 d . U . . .
O25 O 0.1495(3) -0.2864(3) 0.6964(3) 0.156(2) Uani 1 1 d . U . . .
O17 O 0.0089(3) 0.3132(3) 0.6036(2) 0.130(2) Uani 1 1 d . U . . .
H17A H -0.0237 0.3306 0.5994 0.195 Uiso 1 1 calc GR U . . .
C81 C 0.0202(4) 0.2866(6) 0.5440(4) 0.161(4) Uani 1 1 d . U . . .
H81A H -0.0033 0.3110 0.5098 0.241 Uiso 1 1 calc R U . . .
H81B H 0.0113 0.2373 0.5415 0.241 Uiso 1 1 calc R U . . .
H81C H 0.0604 0.2933 0.5401 0.241 Uiso 1 1 calc R U . . .
O15 O 0.4893(3) 0.2941(4) 0.3809(3) 0.143(2) Uani 1 1 d . . . . .
H15A H 0.5235 0.2897 0.3759 0.214 Uiso 1 1 calc GR . . . .
C79 C 0.4827(4) 0.2755(6) 0.4416(4) 0.151(4) Uani 1 1 d . . . . .
H79A H 0.4424 0.2680 0.4443 0.226 Uiso 1 1 calc R . . . .
H79B H 0.4972 0.3124 0.4707 0.226 Uiso 1 1 calc R . . . .
H79C H 0.5039 0.2330 0.4530 0.226 Uiso 1 1 calc R . . . .
O107 O 0.05448(16) 0.2452(2) 0.22116(18) 0.0786(10) Uiso 1 1 d . . . . .
H107 H 0.0440 0.2158 0.1931 0.118 Uiso 1 1 calc GR . . . .
C95 C 0.0258(2) 0.2344(3) 0.2722(2) 0.0678(13) Uiso 1 1 d . . . . .
H95A H -0.0148 0.2428 0.2597 0.102 Uiso 1 1 calc R . . . .
H95B H 0.0404 0.2661 0.3063 0.102 Uiso 1 1 calc R . . . .
H95C H 0.0316 0.1867 0.2868 0.102 Uiso 1 1 calc R . . . .
O139 O 0.4417(2) 0.2694(4) 0.7617(3) 0.156(3) Uani 1 1 d . U . . .
H139 H 0.4626 0.2636 0.7962 0.234 Uiso 1 1 d R U . . .
C168 C 0.4723(3) 0.2550(4) 0.7125(3) 0.107(2) Uani 1 1 d . U . . .
H16A H 0.4615 0.2875 0.6779 0.161 Uiso 1 1 calc R U . . .
H16B H 0.4639 0.2078 0.6975 0.161 Uiso 1 1 calc R U . . .
H16C H 0.5130 0.2593 0.7273 0.161 Uiso 1 1 calc R U . . .
Cl1 Cl 0.35437(16) -0.32592(15) 0.39586(19) 0.1752(13) Uani 1 1 d D U . . .
O0AA_a O 0.3193(4) -0.2615(4) 0.3972(5) 0.085(2) Uiso 0.5 1 d D U P A 1
O1AA_a O 0.3095(7) -0.3749(9) 0.3831(9) 0.187(8) Uiso 0.5 1 d D U P A 1
O2AA_a O 0.3681(11) -0.3115(12) 0.3319(8) 0.257(10) Uiso 0.5 1 d D U P A 1
O7AA O -0.0634(4) 0.4091(5) 0.5649(5) 0.116(3) Uiso 0.5 1 d D . P . .
H7AA H -0.0943 0.3875 0.5627 0.173 Uiso 0.5 1 d R . P . .
O5AA O 0.4087(5) -0.3151(6) 0.6616(6) 0.142(4) Uiso 0.5 1 d D . P . .
H5AA H 0.3848 -0.3252 0.6856 0.214 Uiso 0.5 1 d R . P . .
O6AA O 0.3569(6) -0.2318(8) 0.7388(7) 0.190(6) Uiso 0.5 1 d D . P . .
H6AA H 0.3623 -0.1890 0.7390 0.285 Uiso 0.5 1 d R . P . .
O4AA O 0.1452(9) -0.3446(12) 0.3836(11) 0.268(9) Uiso 0.5 1 d D . P . .
H4AA H 0.1661 -0.3691 0.4096 0.402 Uiso 0.5 1 d R . P . .
C0AA C 0.1641(12) -0.3397(15) 0.3236(13) 0.238(12) Uiso 0.5 1 d D . P . .
H0AA H 0.1332 -0.3531 0.2908 0.357 Uiso 0.5 1 calc R . P . .
H0AB H 0.1965 -0.3706 0.3224 0.357 Uiso 0.5 1 calc R . P . .
H0AC H 0.1755 -0.2922 0.3165 0.357 Uiso 0.5 1 calc R . P . .
C1AA C 0.4018(8) -0.3619(10) 0.6044(8) 0.154(7) Uiso 0.5 1 d D . P . .
H1AA H 0.3808 -0.3375 0.5684 0.232 Uiso 0.5 1 calc R . P . .
H1AB H 0.3809 -0.4034 0.6134 0.232 Uiso 0.5 1 calc R . P . .
H1AC H 0.4394 -0.3750 0.5943 0.232 Uiso 0.5 1 calc R . P . .
C2AA C 0.3023(7) -0.2469(10) 0.7362(9) 0.143(6) Uiso 0.5 1 d D . P . .
H2AA H 0.2798 -0.2144 0.7080 0.214 Uiso 0.5 1 calc R . P . .
H2AB H 0.2912 -0.2436 0.7785 0.214 Uiso 0.5 1 calc R . P . .
H2AC H 0.2955 -0.2939 0.7201 0.214 Uiso 0.5 1 calc R . P . .
C3AA C -0.0564(8) 0.4338(10) 0.5035(8) 0.148(6) Uiso 0.5 1 d D . P . .
H3AA H -0.0542 0.3946 0.4751 0.222 Uiso 0.5 1 calc R . P . .
H3AB H -0.0213 0.4609 0.5061 0.222 Uiso 0.5 1 calc R . P . .
H3AC H -0.0888 0.4629 0.4873 0.222 Uiso 0.5 1 calc R . P . .
O3AA_a O 0.3703(10) -0.3695(12) 0.4500(8) 0.274(10) Uiso 0.5 1 d D U P A 1
O3AB_b O 0.4033(8) -0.3142(13) 0.4345(10) 0.248(9) Uiso 0.5 1 d D . P A 2
O2AB_b O 0.4096(5) -0.3171(7) 0.3722(7) 0.146(4) Uiso 0.5 1 d D . P A 2
O0AB_b O 0.3352(9) -0.2725(10) 0.4284(10) 0.229(9) Uiso 0.5 1 d D . P A 2
O1AB_b O 0.3261(5) -0.3746(6) 0.3614(6) 0.112(4) Uiso 0.5 1 d D . P A 2

loop_
_atom_site_aniso_label
_atom_site_aniso_U_11
_atom_site_aniso_U_22
_atom_site_aniso_U_33
_atom_site_aniso_U_23
_atom_site_aniso_U_13
_atom_site_aniso_U_12
Cu2 0.0273(2) 0.0245(2) 0.02379(19) -0.00328(15) 0.00505(15) -0.00264(16)
Cu3 0.0253(2) 0.0227(2) 0.02323(19) 0.00382(15) 0.00448(14) -0.00026(16)
Cu4 0.0253(2) 0.0234(2) 0.01842(18) 0.00090(14) 0.00084(14) -0.00303(15)
Cu1 0.0250(2) 0.0262(2) 0.01992(19) 0.00105(14) 0.00032(14) 0.00080(16)
O13 0.0260(11) 0.0237(11) 0.0257(10) 0.0039(9) 0.0038(8) 0.0019(9)
O14 0.0240(11) 0.0258(11) 0.0282(11) -0.0031(9) 0.0047(9) -0.0039(9)
O12 0.0335(12) 0.0289(12) 0.0221(10) -0.0005(9) -0.0004(9) -0.0057(10)
O5 0.0430(14) 0.0284(13) 0.0487(15) -0.0071(11) 0.0127(12) -0.0060(11)
O4 0.082(2) 0.0458(18) 0.073(2) -0.0052(16) 0.0155(18) -0.0299(17)
O3 0.0305(12) 0.0431(15) 0.0241(11) 0.0019(10) -0.0008(9) 0.0037(11)
O2 0.0312(11) 0.0230(11) 0.0210(10) -0.0006(8) 0.0003(9) 0.0019(9)
O1 0.0298(12) 0.0333(13) 0.0257(11) 0.0033(9) -0.0025(9) 0.0016(10)
O6 0.0298(12) 0.0437(14) 0.0192(10) 0.0005(10) 0.0001(9) -0.0052(11)
O11 0.0266(11) 0.0262(11) 0.0200(10) -0.0001(8) 0.0023(8) -0.0038(9)
O10 0.0338(12) 0.0346(13) 0.0247(11) -0.0044(10) -0.0030(9) -0.0008(11)
O9 0.0277(11) 0.0428(14) 0.0211(10) -0.0030(10) -0.0001(9) 0.0034(11)
O7 0.0601(18) 0.0382(15) 0.0605(17) 0.0035(14) 0.0116(14) 0.0151(14)
O8 0.0325(12) 0.0291(12) 0.0442(13) 0.0102(11) 0.0077(10) 0.0034(11)
N4 0.0304(14) 0.0296(15) 0.0239(13) -0.0018(11) 0.0033(11) 0.0020(12)
N5 0.0348(15) 0.055(2) 0.0177(13) -0.0003(12) 0.0019(11) -0.0127(14)
N6 0.0328(15) 0.0511(19) 0.0195(13) 0.0035(12) 0.0027(11) -0.0126(14)
N1 0.0328(15) 0.0316(15) 0.0328(14) 0.0059(12) -0.0004(12) 0.0024(13)
N2 0.073(3) 0.041(2) 0.071(2) 0.0211(19) -0.031(2) 0.0005(19)
N3 0.0497(19) 0.050(2) 0.0412(17) 0.0126(15) -0.0150(14) 0.0018(17)
N10 0.0279(14) 0.0285(14) 0.0276(13) 0.0009(11) -0.0001(11) -0.0058(12)
N11 0.062(2) 0.0306(17) 0.0417(17) -0.0029(14) -0.0187(15) -0.0105(16)
N12 0.0443(17) 0.0289(15) 0.0336(15) -0.0019(12) -0.0061(13) -0.0078(14)
N7 0.0280(14) 0.0300(15) 0.0228(12) 0.0040(11) 0.0028(10) 0.0012(12)
N8 0.0360(16) 0.056(2) 0.0184(13) -0.0025(13) 0.0014(11) 0.0139(15)
N9 0.0334(15) 0.0515(19) 0.0200(13) -0.0035(13) -0.0001(11) 0.0142(14)
C73 0.057(3) 0.086(4) 0.035(2) -0.018(2) 0.0056(19) -0.019(3)
C72 0.048(2) 0.057(3) 0.042(2) -0.0131(19) -0.0035(18) -0.006(2)
C74 0.060(3) 0.085(4) 0.0261(19) 0.005(2) 0.0008(18) -0.030(3)
C75 0.047(2) 0.050(2) 0.038(2) 0.0142(18) 0.0012(17) -0.0132(19)
C71 0.0324(18) 0.044(2) 0.0281(16) -0.0032(15) -0.0031(13) -0.0099(16)
C67 0.055(2) 0.0284(18) 0.041(2) -0.0044(16) -0.0080(17) -0.0050(18)
C68 0.0292(17) 0.0330(18) 0.0241(15) -0.0021(13) 0.0004(13) -0.0029(14)
C69 0.106(4) 0.030(2) 0.061(3) 0.000(2) -0.028(3) -0.009(2)
C70 0.086(4) 0.042(3) 0.085(3) 0.000(2) -0.032(3) -0.027(3)
C76 0.0319(18) 0.039(2) 0.0325(17) 0.0032(15) 0.0043(14) -0.0124(16)
C77 0.0328(18) 0.0351(19) 0.045(2) 0.0042(16) 0.0052(15) 0.0052(16)
C78 0.0331(18) 0.041(2) 0.046(2) -0.0003(17) 0.0035(16) -0.0096(17)
C22 0.115(4) 0.028(2) 0.035(2) 0.0018(17) 0.006(2) -0.003(2)
C23 0.116(4) 0.032(2) 0.039(2) -0.0020(18) 0.011(2) 0.020(3)
C24 0.076(3) 0.039(2) 0.0331(19) -0.0031(17) 0.0078(19) 0.017(2)
C25 0.057(2) 0.0339(19) 0.0209(15) -0.0016(14) 0.0031(15) 0.0082(18)
C18 0.055(3) 0.078(3) 0.043(2) -0.017(2) 0.0016(19) 0.027(2)
C19 0.039(2) 0.063(3) 0.0320(18) -0.0051(18) 0.0041(15) 0.020(2)
C20 0.127(5) 0.062(3) 0.064(3) 0.004(3) 0.005(3) -0.053(3)
C21 0.078(3) 0.033(2) 0.0309(18) -0.0018(16) -0.0001(19) -0.010(2)
C30 0.0223(15) 0.0391(19) 0.0271(16) 0.0019(14) 0.0101(12) 0.0002(14)
C31 0.0389(19) 0.047(2) 0.0248(16) -0.0060(15) 0.0067(14) -0.0053(17)
C32 0.046(2) 0.086(3) 0.0231(17) -0.0001(19) 0.0089(16) -0.022(2)
C33 0.0287(17) 0.046(2) 0.0250(15) 0.0004(15) 0.0097(13) -0.0114(16)
C26 0.052(2) 0.0278(18) 0.0244(16) -0.0039(14) 0.0037(14) -0.0044(16)
C27 0.0375(19) 0.042(2) 0.0207(15) -0.0033(14) 0.0044(13) 0.0056(16)
C28 0.0251(15) 0.0365(18) 0.0257(15) -0.0062(14) 0.0070(12) 0.0001(14)
C29 0.0293(17) 0.043(2) 0.0236(15) -0.0018(14) 0.0051(13) -0.0038(15)
C17 0.066(3) 0.108(5) 0.028(2) -0.003(2) -0.001(2) 0.042(3)
C5 0.040(2) 0.0323(19) 0.052(2) -0.0124(17) -0.0010(17) 0.0013(17)
C6 0.0304(17) 0.0311(18) 0.0298(16) -0.0038(14) 0.0008(13) -0.0010(15)
C7 0.0203(14) 0.0315(17) 0.0227(14) -0.0030(13) 0.0047(11) -0.0042(13)
C8 0.0369(19) 0.0241(17) 0.0424(19) 0.0003(15) -0.0021(15) 0.0017(15)
C1 0.0346(19) 0.045(2) 0.0352(18) 0.0128(16) -0.0070(15) -0.0023(17)
C2 0.0220(15) 0.0335(18) 0.0283(16) -0.0017(14) 0.0032(12) -0.0034(14)
C3 0.0331(18) 0.055(2) 0.0268(16) -0.0089(16) -0.0010(14) 0.0015(18)
C4 0.040(2) 0.046(2) 0.042(2) -0.0202(18) -0.0043(16) -0.0008(18)
C13 0.098(4) 0.048(3) 0.123(5) 0.016(3) -0.060(4) 0.016(3)
C14 0.036(2) 0.068(3) 0.036(2) 0.0084(19) -0.0027(16) 0.013(2)
C15 0.052(3) 0.097(4) 0.045(2) 0.028(3) -0.006(2) 0.010(3)
C16 0.063(3) 0.127(6) 0.042(3) 0.024(3) 0.007(2) 0.035(4)
C9 0.0343(18) 0.0317(19) 0.0413(19) 0.0077(15) -0.0048(15) 0.0036(15)
C10 0.069(3) 0.039(2) 0.062(3) 0.016(2) -0.026(2) 0.003(2)
C11 0.0298(18) 0.043(2) 0.0328(17) 0.0089(16) -0.0026(14) 0.0005(16)
C12 0.124(5) 0.033(3) 0.118(5) 0.016(3) -0.061(4) 0.000(3)
C55 0.059(3) 0.044(2) 0.053(2) -0.002(2) 0.005(2) 0.015(2)
C56 0.041(2) 0.059(3) 0.0329(18) -0.0017(18) 0.0008(16) 0.016(2)
C57 0.0355(18) 0.048(2) 0.0254(16) -0.0050(15) 0.0022(14) 0.0102(17)
C58 0.0370(19) 0.043(2) 0.0351(18) -0.0076(16) -0.0062(15) -0.0036(17)
C51 0.051(2) 0.094(4) 0.0229(17) -0.005(2) 0.0055(16) 0.028(2)
C52 0.0304(17) 0.045(2) 0.0264(16) -0.0024(15) 0.0064(13) 0.0092(16)
C53 0.040(2) 0.054(3) 0.038(2) -0.0094(18) -0.0005(16) 0.0076(19)
C54 0.060(3) 0.049(3) 0.052(2) -0.015(2) 0.003(2) 0.002(2)
C63 0.0306(17) 0.0350(18) 0.0245(15) 0.0061(14) 0.0007(13) -0.0004(15)
C64 0.0253(15) 0.0319(17) 0.0198(14) 0.0020(13) 0.0016(12) 0.0018(14)
C65 0.0360(18) 0.0269(17) 0.0311(17) 0.0058(14) 0.0018(14) -0.0061(15)
C66 0.0344(18) 0.0263(17) 0.0289(16) -0.0015(13) 0.0001(13) -0.0066(14)
C59 0.0264(16) 0.0358(18) 0.0250(15) 0.0018(13) 0.0045(12) 0.0002(14)
C60 0.0379(19) 0.052(2) 0.0218(15) 0.0020(15) -0.0037(13) -0.0014(17)
C61 0.048(2) 0.046(2) 0.0308(18) 0.0124(16) -0.0036(16) -0.0013(19)
C62 0.043(2) 0.041(2) 0.0366(19) 0.0139(16) -0.0042(16) -0.0051(17)
C50 0.041(2) 0.055(2) 0.0247(16) 0.0063(16) 0.0046(14) 0.0068(18)
C38 0.0341(19) 0.057(3) 0.0349(18) 0.0081(17) 0.0033(15) -0.0098(18)
C39 0.091(4) 0.050(3) 0.062(3) -0.011(2) 0.002(3) 0.032(3)
C40 0.066(3) 0.0302(19) 0.0280(17) 0.0028(15) 0.0015(17) 0.0037(18)
C41 0.092(3) 0.0258(19) 0.0332(19) 0.0008(15) 0.002(2) -0.003(2)
C34 0.0332(18) 0.049(2) 0.0268(16) 0.0023(15) 0.0053(14) -0.0115(17)
C35 0.044(2) 0.057(3) 0.0332(19) -0.0039(18) 0.0068(16) -0.020(2)
C36 0.058(3) 0.050(2) 0.045(2) -0.0032(19) 0.0116(19) -0.019(2)
C37 0.058(3) 0.050(3) 0.049(2) 0.012(2) 0.012(2) -0.004(2)
C46 0.0309(17) 0.040(2) 0.0251(15) 0.0020(14) 0.0072(13) -0.0127(15)
C47 0.0250(15) 0.0361(18) 0.0250(15) 0.0039(13) 0.0051(12) 0.0000(14)
C48 0.0263(16) 0.0378(19) 0.0242(15) -0.0021(14) 0.0069(12) -0.0002(15)
C49 0.0251(16) 0.047(2) 0.0248(15) 0.0037(14) 0.0048(13) 0.0011(15)
C42 0.086(3) 0.032(2) 0.041(2) -0.0001(17) 0.009(2) -0.021(2)
C43 0.055(2) 0.044(2) 0.0317(18) 0.0005(16) 0.0059(16) -0.0189(19)
C45 0.050(2) 0.0267(17) 0.0213(15) 0.0052(13) 0.0008(14) -0.0044(16)
C44 0.044(2) 0.0308(18) 0.0250(16) 0.0031(14) 0.0034(14) -0.0074(16)
Cl2 0.1309(14) 0.0535(8) 0.0842(10) 0.0236(7) -0.0150(9) -0.0018(9)
O26 0.195(5) 0.066(3) 0.144(4) 0.018(3) 0.013(4) 0.016(3)
O27 0.162(4) 0.119(4) 0.177(5) 0.051(4) -0.049(4) -0.047(3)
O24 0.126(3) 0.064(2) 0.104(3) 0.023(2) -0.004(3) -0.008(2)
O25 0.252(7) 0.111(4) 0.110(3) 0.043(3) 0.048(4) 0.021(4)
O17 0.169(5) 0.128(5) 0.087(3) 0.002(3) -0.003(3) -0.053(4)
C81 0.145(7) 0.233(11) 0.100(5) -0.023(6) 0.003(5) -0.055(7)
O15 0.148(5) 0.127(5) 0.157(5) 0.046(4) 0.034(4) 0.027(4)
C79 0.123(7) 0.189(11) 0.134(8) 0.049(7) -0.006(6) 0.006(7)
O139 0.089(3) 0.225(7) 0.155(5) -0.101(5) 0.022(3) -0.014(4)
C168 0.111(5) 0.103(5) 0.112(5) -0.050(4) 0.028(4) -0.013(4)
Cl1 0.210(3) 0.1011(18) 0.220(3) -0.067(2) 0.046(3) -0.055(2)

loop_
_atom_type_symbol
_atom_type_description
_atom_type_scat_dispersion_real
_atom_type_scat_dispersion_imag
_atom_type_scat_source
C C 0.0033 0.0016 'International Tables Vol C Tables 4.2.6.8 and 6.1.1.4'
H H 0.0000 0.0000 'International Tables Vol C Tables 4.2.6.8 and 6.1.1.4'
Cl Cl 0.1484 0.1585 'International Tables Vol C Tables 4.2.6.8 and 6.1.1.4'
Cu Cu 0.3201 1.2651 'International Tables Vol C Tables 4.2.6.8 and 6.1.1.4'
N N 0.0061 0.0033 'International Tables Vol C Tables 4.2.6.8 and 6.1.1.4'
O O 0.0106 0.0060 'International Tables Vol C Tables 4.2.6.8 and 6.1.1.4'

loop_
_geom_angle_atom_site_label_1
_geom_angle_atom_site_label_2
_geom_angle_atom_site_label_3
_geom_angle
O14 Cu2 O11 85.79(9)
O14 Cu2 O10 93.16(8)
O14 Cu2 N4 177.33(10)
O5 Cu2 O14 90.02(10)
O5 Cu2 O11 173.84(10)
O5 Cu2 O10 105.17(10)
O5 Cu2 N4 91.50(11)
O11 Cu2 O10 70.62(8)
N4 Cu2 O11 92.86(10)
N4 Cu2 O10 88.56(9)
O13 Cu3 O2 86.04(9)
O13 Cu3 O1 94.18(8)
O13 Cu3 N7 176.15(9)
O2 Cu3 O1 70.81(8)
O8 Cu3 O13 90.09(9)
O8 Cu3 O2 174.61(10)
O8 Cu3 O1 105.81(9)
O8 Cu3 N7 91.09(10)
N7 Cu3 O2 93.02(10)
N7 Cu3 O1 89.03(9)
O13 Cu4 O12 95.45(9)
O13 Cu4 O2 71.30(8)
O13 Cu4 O6 95.89(9)
O13 Cu4 O11 87.82(9)
O13 Cu4 N10 171.73(10)
O12 Cu4 O2 94.66(8)
O12 Cu4 O6 94.33(8)
O6 Cu4 O2 164.99(8)
O11 Cu4 O12 173.60(9)
O11 Cu4 O2 81.14(7)
O11 Cu4 O6 90.81(8)
O11 Cu4 N10 90.03(10)
N10 Cu4 O12 85.97(10)
N10 Cu4 O2 100.48(9)
N10 Cu4 O6 92.13(10)
O14 Cu1 O3 95.74(9)
O14 Cu1 O2 87.81(9)
O14 Cu1 O9 96.64(9)
O14 Cu1 N1 171.26(10)
O3 Cu1 O9 93.68(8)
O2 Cu1 O3 173.63(9)
O2 Cu1 O9 91.15(8)
O2 Cu1 N1 89.92(10)
N1 Cu1 O3 85.78(11)
N1 Cu1 O9 91.85(10)
Cu4 O13 Cu3 115.28(10)
C77 O13 Cu3 118.26(19)
C77 O13 Cu4 114.9(2)
Cu1 O14 Cu2 115.78(10)
C78 O14 Cu2 118.1(2)
C78 O14 Cu1 114.0(2)
C68 O12 Cu4 105.87(19)
C26 O5 Cu2 127.7(2)
C21 O4 C20 117.5(4)
C11 O3 Cu1 105.7(2)
C7 O2 Cu1 127.64(19)
C1 O1 Cu3 127.9(2)
C2 O1 Cu3 112.55(17)
C2 O1 C1 117.7(3)
C30 O6 Cu4 115.18(19)
Cu4 O11 Cu2 105.27(10)
C64 O11 Cu2 124.27(19)
C64 O11 Cu4 128.21(19)
C58 O10 Cu2 127.4(2)
C59 O10 Cu2 112.40(18)
C59 O10 C58 118.2(3)
C48 O9 Cu1 115.6(2)
C40 O7 C39 116.7(4)
C45 O8 Cu3 126.5(2)
C27 N4 Cu2 123.8(2)
C27 N4 C28 115.9(3)
C28 N4 Cu2 120.1(2)
N6 N5 C32 115.7(3)
C29 N5 N6 106.6(3)
C29 N5 C32 120.2(3)
N5 N6 C33 119.5(3)
C30 N6 N5 109.3(3)
C30 N6 C33 124.0(3)
C8 N1 Cu1 127.7(2)
C8 N1 C9 124.0(3)
C9 N1 Cu1 108.0(2)
N3 N2 C13 114.2(4)
C10 N2 N3 107.7(3)
C10 N2 C13 121.1(5)
N2 N3 C14 119.7(3)
C11 N3 N2 108.0(3)
C11 N3 C14 129.4(4)
C65 N10 Cu4 127.5(2)
C65 N10 C66 124.1(3)
C66 N10 Cu4 108.2(2)
N12 N11 C70 114.3(3)
C67 N11 N12 107.5(3)
C67 N11 C70 120.5(4)
N11 N12 C71 119.9(3)
C68 N12 N11 108.3(3)
C68 N12 C71 128.7(3)
C46 N7 Cu3 122.7(2)
C46 N7 C47 116.9(3)
C47 N7 Cu3 120.5(2)
N9 N8 C51 116.0(3)
C49 N8 N9 106.6(3)
C49 N8 C51 120.3(3)
N8 N9 C52 119.6(3)
C48 N9 N8 109.4(3)
C48 N9 C52 123.8(3)
C72 C73 H73 120.4
C74 C73 H73 120.4
C74 C73 C72 119.2(4)
C73 C72 H72 120.0
C71 C72 C73 120.1(4)
C71 C72 H72 120.0
C73 C74 H74 119.7
C73 C74 C75 120.6(4)
C75 C74 H74 119.7
C74 C75 H75 120.0
C74 C75 C76 120.1(4)
C76 C75 H75 120.0
C72 C71 N12 120.5(4)
C72 C71 C76 121.0(3)
C76 C71 N12 118.5(3)
N11 C67 C69 120.2(3)
C66 C67 N11 108.0(3)
C66 C67 C69 131.8(3)
O12 C68 N12 127.2(3)
O12 C68 C66 125.9(3)
N12 C68 C66 106.9(3)
C67 C69 H69A 109.5
C67 C69 H69B 109.5
C67 C69 H69C 109.5
H69A C69 H69B 109.5
H69A C69 H69C 109.5
H69B C69 H69C 109.5
N11 C70 H70A 109.5
N11 C70 H70B 109.5
N11 C70 H70C 109.5
H70A C70 H70B 109.5
H70A C70 H70C 109.5
H70B C70 H70C 109.5
C75 C76 H76 120.5
C71 C76 C75 118.9(4)
C71 C76 H76 120.5
O13 C77 H77A 109.5
O13 C77 H77B 109.5
O13 C77 H77C 109.5
H77A C77 H77B 109.5
H77A C77 H77C 109.5
H77B C77 H77C 109.5
O14 C78 H78A 109.5
O14 C78 H78B 109.5
O14 C78 H78C 109.5
H78A C78 H78B 109.5
H78A C78 H78C 109.5
H78B C78 H78C 109.5
C23 C22 H22 119.7
C21 C22 H22 119.7
C21 C22 C23 120.7(4)
C22 C23 H23 119.8
C24 C23 C22 120.4(4)
C24 C23 H23 119.8
C23 C24 H24 119.8
C23 C24 C25 120.4(4)
C25 C24 H24 119.8
C24 C25 C27 117.6(4)
C26 C25 C24 120.8(4)
C26 C25 C27 121.2(3)
C19 C18 H18 119.9
C19 C18 C17 120.3(5)
C17 C18 H18 119.9
C18 C19 H19 120.8
C14 C19 C18 118.4(4)
C14 C19 H19 120.8
O4 C20 H20A 109.5
O4 C20 H20B 109.5
O4 C20 H20C 109.5
H20A C20 H20B 109.5
H20A C20 H20C 109.5
H20B C20 H20C 109.5
O4 C21 C26 113.6(4)
C22 C21 O4 125.4(4)
C22 C21 C26 121.0(4)
O6 C30 N6 123.3(3)
O6 C30 C28 132.0(3)
N6 C30 C28 104.7(3)
H31A C31 H31B 109.5
H31A C31 H31C 109.5
H31B C31 H31C 109.5
C29 C31 H31A 109.5
C29 C31 H31B 109.5
C29 C31 H31C 109.5
N5 C32 H32A 109.5
N5 C32 H32B 109.5
N5 C32 H32C 109.5
H32A C32 H32B 109.5
H32A C32 H32C 109.5
H32B C32 H32C 109.5
C38 C33 N6 120.9(3)
C38 C33 C34 120.6(3)
C34 C33 N6 118.5(3)
O5 C26 C25 125.4(3)
O5 C26 C21 117.9(3)
C25 C26 C21 116.7(3)
N4 C27 C25 127.0(3)
N4 C27 H27 116.5
C25 C27 H27 116.5
N4 C28 C30 124.5(3)
C29 C28 N4 126.0(3)
C29 C28 C30 109.3(3)
N5 C29 C31 120.3(3)
C28 C29 N5 109.5(3)
C28 C29 C31 130.2(3)
C18 C17 H17 119.9
C16 C17 C18 120.2(4)
C16 C17 H17 119.9
C6 C5 H5 119.3
C4 C5 H5 119.3
C4 C5 C6 121.4(4)
C5 C6 C8 117.2(3)
C7 C6 C5 119.2(3)
C7 C6 C8 123.5(3)
O2 C7 C6 124.0(3)
O2 C7 C2 118.1(3)
C6 C7 C2 117.9(3)
N1 C8 C6 125.3(3)
N1 C8 H8 117.4
C6 C8 H8 117.4
O1 C1 H1A 109.5
O1 C1 H1B 109.5
O1 C1 H1C 109.5
H1A C1 H1B 109.5
H1A C1 H1C 109.5
H1B C1 H1C 109.5
O1 C2 C7 113.5(3)
C3 C2 O1 125.3(3)
C3 C2 C7 121.2(3)
C2 C3 H3 119.9
C2 C3 C4 120.2(3)
C4 C3 H3 119.9
C5 C4 C3 120.0(3)
C5 C4 H4 120.0
C3 C4 H4 120.0
N2 C13 H13A 109.5
N2 C13 H13B 109.5
N2 C13 H13C 109.5
H13A C13 H13B 109.5
H13A C13 H13C 109.5
H13B C13 H13C 109.5
C19 C14 N3 118.2(4)
C19 C14 C15 121.1(4)
C15 C14 N3 120.7(4)
C14 C15 H15 119.8
C16 C15 C14 120.4(6)
C16 C15 H15 119.8
C17 C16 H16 120.2
C15 C16 C17 119.6(5)
C15 C16 H16 120.2
N1 C9 C11 114.5(3)
C10 C9 N1 136.7(4)
C10 C9 C11 108.6(3)
N2 C10 C12 121.5(4)
C9 C10 N2 108.3(4)
C9 C10 C12 130.2(4)
O3 C11 N3 126.7(3)
O3 C11 C9 126.0(3)
N3 C11 C9 107.3(3)
C10 C12 H12A 109.5
C10 C12 H12B 109.5
C10 C12 H12C 109.5
H12A C12 H12B 109.5
H12A C12 H12C 109.5
H12B C12 H12C 109.5
C56 C55 H55 119.8
C56 C55 C54 120.4(4)
C54 C55 H55 119.8
C55 C56 H56 120.0
C55 C56 C57 120.0(4)
C57 C56 H56 120.0
C56 C57 H57 120.6
C56 C57 C52 118.8(4)
C52 C57 H57 120.6
O10 C58 H58A 109.5
O10 C58 H58B 109.5
O10 C58 H58C 109.5
H58A C58 H58B 109.5
H58A C58 H58C 109.5
H58B C58 H58C 109.5
N8 C51 H51A 109.5
N8 C51 H51B 109.5
N8 C51 H51C 109.5
H51A C51 H51B 109.5
H51A C51 H51C 109.5
H51B C51 H51C 109.5
C57 C52 N9 118.0(3)
C53 C52 N9 121.1(3)
C53 C52 C57 120.9(4)
C52 C53 H53 120.3
C54 C53 C52 119.4(4)
C54 C53 H53 120.3
C55 C54 H54 119.7
C53 C54 C55 120.6(4)
C53 C54 H54 119.7
C64 C63 C65 123.8(3)
C64 C63 C62 119.9(3)
C62 C63 C65 116.3(3)
O11 C64 C63 123.6(3)
O11 C64 C59 118.3(3)
C63 C64 C59 118.1(3)
N10 C65 C63 125.2(3)
N10 C65 H65 117.4
C63 C65 H65 117.4
N10 C66 C68 114.1(3)
C67 C66 N10 136.7(3)
C67 C66 C68 109.1(3)
O10 C59 C64 113.8(3)
O10 C59 C60 124.8(3)
C60 C59 C64 121.3(3)
C59 C60 H60 120.0
C59 C60 C61 120.0(3)
C61 C60 H60 120.0
C60 C61 H61 119.9
C62 C61 C60 120.2(3)
C62 C61 H61 119.9
C63 C62 H62 119.7
C61 C62 C63 120.5(4)
C61 C62 H62 119.7
H50A C50 H50B 109.5
H50A C50 H50C 109.5
H50B C50 H50C 109.5
C49 C50 H50A 109.5
C49 C50 H50B 109.5
C49 C50 H50C 109.5
C33 C38 H38 120.3
C33 C38 C37 119.4(4)
C37 C38 H38 120.3
O7 C39 H39A 109.5
O7 C39 H39B 109.5
O7 C39 H39C 109.5
H39A C39 H39B 109.5
H39A C39 H39C 109.5
H39B C39 H39C 109.5
O7 C40 C41 126.8(4)
O7 C40 C45 113.7(3)
C41 C40 C45 119.5(4)
C40 C41 H41 119.1
C40 C41 C42 121.7(4)
C42 C41 H41 119.1
C33 C34 H34 120.4
C35 C34 C33 119.3(4)
C35 C34 H34 120.4
C34 C35 H35 120.0
C36 C35 C34 120.0(4)
C36 C35 H35 120.0
C35 C36 H36 119.7
C37 C36 C35 120.6(4)
C37 C36 H36 119.7
C38 C37 H37 120.0
C36 C37 C38 120.1(4)
C36 C37 H37 120.0
N7 C46 H46 116.2
N7 C46 C44 127.6(3)
C44 C46 H46 116.2
C48 C47 N7 124.1(3)
C49 C47 N7 126.2(3)
C49 C47 C48 109.4(3)
O9 C48 N9 123.4(3)
O9 C48 C47 131.8(3)
N9 C48 C47 104.7(3)
N8 C49 C50 120.1(3)
C47 C49 N8 109.1(3)
C47 C49 C50 130.8(3)
C41 C42 H42 120.0
C43 C42 C41 120.1(4)
C43 C42 H42 120.0
C42 C43 H43 119.6
C42 C43 C44 120.8(4)
C44 C43 H43 119.6
O8 C45 C40 117.7(3)
O8 C45 C44 124.6(3)
C44 C45 C40 117.6(3)
C43 C44 C46 118.8(3)
C45 C44 C46 120.7(3)
C45 C44 C43 120.2(3)
O26 Cl2 O24 112.7(3)
O26 Cl2 O25 108.5(3)
O27 Cl2 O26 110.0(4)
O27 Cl2 O24 107.8(3)
O27 Cl2 O25 107.6(5)
O24 Cl2 O25 110.0(3)
C81 O17 H17A 109.5
O17 C81 H81A 109.5
O17 C81 H81B 109.5
O17 C81 H81C 109.5
H81A C81 H81B 109.5
H81A C81 H81C 109.5
H81B C81 H81C 109.5
C79 O15 H15A 109.5
O15 C79 H79A 109.5
O15 C79 H79B 109.5
O15 C79 H79C 109.5
H79A C79 H79B 109.5
H79A C79 H79C 109.5
H79B C79 H79C 109.5
C95 O107 H107 109.5
O107 C95 H95A 109.5
O107 C95 H95B 109.5
O107 C95 H95C 109.5
H95A C95 H95B 109.5
H95A C95 H95C 109.5
H95B C95 H95C 109.5
C168 O139 H139 109.4
O139 C168 H16A 109.5
O139 C168 H16B 109.5
O139 C168 H16C 109.5
H16A C168 H16B 109.5
H16A C168 H16C 109.5
H16B C168 H16C 109.5
O1AA_a Cl1 O0AA_a 98.9(9)
O1AA_a Cl1 O2AA_a 101.7(13)
O1AA_a Cl1 O3AA_a 82.6(12)
O2AA_a Cl1 O0AA_a 93.1(11)
O3AA_a Cl1 O0AA_a 123.7(10)
O3AA_a Cl1 O2AA_a 142.1(14)
O3AB_b Cl1 O2AB_b 57.3(10)
O3AB_b Cl1 O0AB_b 83.1(13)
O0AB_b Cl1 O2AB_b 117.5(11)
O1AB_b Cl1 O3AB_b 142.2(12)
O1AB_b Cl1 O2AB_b 107.3(8)
O1AB_b Cl1 O0AB_b 130.4(12)
C3AA O7AA H7AA 109.1
C1AA O5AA H5AA 110.3
C2AA O6AA H6AA 111.5
C0AA O4AA H4AA 114.0
O4AA C0AA H0AA 109.5
O4AA C0AA H0AB 109.5
O4AA C0AA H0AC 109.5
H0AA C0AA H0AB 109.5
H0AA C0AA H0AC 109.5
H0AB C0AA H0AC 109.5
O5AA C1AA H1AA 109.5
O5AA C1AA H1AB 109.5
O5AA C1AA H1AC 109.5
H1AA C1AA H1AB 109.5
H1AA C1AA H1AC 109.5
H1AB C1AA H1AC 109.5
O6AA C2AA H2AA 109.5
O6AA C2AA H2AB 109.5
O6AA C2AA H2AC 109.5
H2AA C2AA H2AB 109.5
H2AA C2AA H2AC 109.5
H2AB C2AA H2AC 109.5
O7AA C3AA H3AA 109.5
O7AA C3AA H3AB 109.5
O7AA C3AA H3AC 109.5
H3AA C3AA H3AB 109.5
H3AA C3AA H3AC 109.5
H3AB C3AA H3AC 109.5
Cl1 O3AB_b O2AB_b 66.1(10)
Cl1 O3AB_b O0AB_b 48.7(8)
O2AB_b O3AB_b O0AB_b 99.6(14)
O3AB_b O2AB_b Cl1 56.5(8)
Cl1 O0AB_b O3AB_b 48.2(8)

loop_
_geom_bond_atom_site_label_1
_geom_bond_atom_site_label_2
_geom_bond_distance
Cu2 O14 1.961(2)
Cu2 O5 1.903(2)
Cu2 O11 2.056(2)
Cu2 O10 2.424(2)
Cu2 N4 1.976(3)
Cu3 O13 1.959(2)
Cu3 O2 2.045(2)
Cu3 O1 2.412(2)
Cu3 O8 1.900(2)
Cu3 N7 1.978(3)
Cu4 O13 1.912(2)
Cu4 O12 2.032(2)
Cu4 O2 2.659(2)
Cu4 O6 2.319(2)
Cu4 O11 1.960(2)
Cu4 N10 1.986(3)
Cu1 O14 1.917(2)
Cu1 O3 2.031(2)
Cu1 O2 1.966(2)
Cu1 O9 2.318(2)
Cu1 N1 1.988(3)
O13 C77 1.423(4)
O14 C78 1.444(4)
O12 C68 1.261(4)
O5 C26 1.293(4)
O4 C20 1.431(5)
O4 C21 1.366(5)
O3 C11 1.262(4)
O2 C7 1.338(4)
O1 C1 1.430(4)
O1 C2 1.374(4)
O6 C30 1.239(4)
O11 C64 1.336(4)
O10 C58 1.428(4)
O10 C59 1.368(4)
O9 C48 1.240(4)
O7 C39 1.418(5)
O7 C40 1.356(5)
O8 C45 1.291(4)
N4 C27 1.296(4)
N4 C28 1.428(4)
N5 N6 1.401(4)
N5 C32 1.473(4)
N5 C29 1.381(4)
N6 C30 1.399(4)
N6 C33 1.420(5)
N1 C8 1.295(4)
N1 C9 1.396(4)
N2 N3 1.410(5)
N2 C13 1.474(6)
N2 C10 1.370(5)
N3 C14 1.416(5)
N3 C11 1.364(4)
N10 C65 1.294(4)
N10 C66 1.404(4)
N11 N12 1.417(4)
N11 C67 1.379(5)
N11 C70 1.466(5)
N12 C71 1.420(4)
N12 C68 1.360(4)
N7 C46 1.288(4)
N7 C47 1.429(4)
N8 N9 1.399(4)
N8 C51 1.468(4)
N8 C49 1.389(5)
N9 C52 1.424(5)
N9 C48 1.396(4)
C73 H73 0.9500
C73 C72 1.386(6)
C73 C74 1.378(7)
C72 H72 0.9500
C72 C71 1.379(5)
C74 H74 0.9500
C74 C75 1.386(6)
C75 H75 0.9500
C75 C76 1.389(5)
C71 C76 1.379(5)
C67 C69 1.488(6)
C67 C66 1.362(5)
C68 C66 1.415(5)
C69 H69A 0.9800
C69 H69B 0.9800
C69 H69C 0.9800
C70 H70A 0.9800
C70 H70B 0.9800
C70 H70C 0.9800
C76 H76 0.9500
C77 H77A 0.9800
C77 H77B 0.9800
C77 H77C 0.9800
C78 H78A 0.9800
C78 H78B 0.9800
C78 H78C 0.9800
C22 H22 0.9500
C22 C23 1.387(7)
C22 C21 1.366(6)
C23 H23 0.9500
C23 C24 1.354(6)
C24 H24 0.9500
C24 C25 1.418(5)
C25 C26 1.395(5)
C25 C27 1.430(5)
C18 H18 0.9500
C18 C19 1.385(5)
C18 C17 1.392(7)
C19 H19 0.9500
C19 C14 1.372(6)
C20 H20A 0.9800
C20 H20B 0.9800
C20 H20C 0.9800
C21 C26 1.444(5)
C30 C28 1.428(5)
C31 H31A 0.9800
C31 H31B 0.9800
C31 H31C 0.9800
C31 C29 1.484(5)
C32 H32A 0.9800
C32 H32B 0.9800
C32 H32C 0.9800
C33 C38 1.380(5)
C33 C34 1.397(5)
C27 H27 0.9500
C28 C29 1.351(4)
C17 H17 0.9500
C17 C16 1.368(8)
C5 H5 0.9500
C5 C6 1.419(5)
C5 C4 1.350(5)
C6 C7 1.403(5)
C6 C8 1.432(5)
C7 C2 1.421(4)
C8 H8 0.9500
C1 H1A 0.9800
C1 H1B 0.9800
C1 H1C 0.9800
C2 C3 1.367(5)
C3 H3 0.9500
C3 C4 1.399(5)
C4 H4 0.9500
C13 H13A 0.9800
C13 H13B 0.9800
C13 H13C 0.9800
C14 C15 1.375(6)
C15 H15 0.9500
C15 C16 1.369(7)
C16 H16 0.9500
C9 C10 1.368(5)
C9 C11 1.403(5)
C10 C12 1.506(7)
C12 H12A 0.9800
C12 H12B 0.9800
C12 H12C 0.9800
C55 H55 0.9500
C55 C56 1.372(6)
C55 C54 1.385(6)
C56 H56 0.9500
C56 C57 1.395(5)
C57 H57 0.9500
C57 C52 1.397(5)
C58 H58A 0.9800
C58 H58B 0.9800
C58 H58C 0.9800
C51 H51A 0.9800
C51 H51B 0.9800
C51 H51C 0.9800
C52 C53 1.380(5)
C53 H53 0.9500
C53 C54 1.372(6)
C54 H54 0.9500
C63 C64 1.397(5)
C63 C65 1.437(5)
C63 C62 1.421(5)
C64 C59 1.419(4)
C65 H65 0.9500
C59 C60 1.371(5)
C60 H60 0.9500
C60 C61 1.401(5)
C61 H61 0.9500
C61 C62 1.364(5)
C62 H62 0.9500
C50 H50A 0.9800
C50 H50B 0.9800
C50 H50C 0.9800
C50 C49 1.478(5)
C38 H38 0.9500
C38 C37 1.386(6)
C39 H39A 0.9800
C39 H39B 0.9800
C39 H39C 0.9800
C40 C41 1.369(6)
C40 C45 1.445(5)
C41 H41 0.9500
C41 C42 1.400(6)
C34 H34 0.9500
C34 C35 1.380(5)
C35 H35 0.9500
C35 C36 1.379(6)
C36 H36 0.9500
C36 C37 1.377(6)
C37 H37 0.9500
C46 H46 0.9500
C46 C44 1.425(5)
C47 C48 1.428(5)
C47 C49 1.350(4)
C42 H42 0.9500
C42 C43 1.346(6)
C43 H43 0.9500
C43 C44 1.419(5)
C45 C44 1.410(5)
Cl2 O26 1.393(5)
Cl2 O27 1.357(6)
Cl2 O24 1.408(4)
Cl2 O25 1.424(6)
O17 H17A 0.8400
O17 C81 1.435(10)
C81 H81A 0.9800
C81 H81B 0.9800
C81 H81C 0.9800
O15 H15A 0.8400
O15 C79 1.377(9)
C79 H79A 0.9800
C79 H79B 0.9800
C79 H79C 0.9800
O107 H107 0.8400
O107 C95 1.381(6)
C95 H95A 0.9800
C95 H95B 0.9800
C95 H95C 0.9800
O139 H139 0.8401
O139 C168 1.389(7)
C168 H16A 0.9800
C168 H16B 0.9800
C168 H16C 0.9800
Cl1 O0AA_a 1.505(7)
Cl1 O1AA_a 1.427(12)
Cl1 O2AA_a 1.478(13)
Cl1 O3AA_a 1.443(13)
Cl1 O3AB_b 1.351(15)
Cl1 O2AB_b 1.482(11)
Cl1 O0AB_b 1.361(15)
Cl1 O1AB_b 1.323(10)
O7AA H7AA 0.8401
O7AA C3AA 1.432(14)
O5AA H5AA 0.8400
O5AA C1AA 1.516(14)
O6AA H6AA 0.8400
O6AA C2AA 1.324(14)
O4AA H4AA 0.8400
O4AA C0AA 1.420(16)
C0AA H0AA 0.9800
C0AA H0AB 0.9800
C0AA H0AC 0.9800
C1AA H1AA 0.9800
C1AA H1AB 0.9800
C1AA H1AC 0.9800
C2AA H2AA 0.9800
C2AA H2AB 0.9800
C2AA H2AC 0.9800
C3AA H3AA 0.9800
C3AA H3AB 0.9800
C3AA H3AC 0.9800
O3AB_b O2AB_b 1.36(2)
O3AB_b O0AB_b 1.80(3)

loop_
_geom_torsion_atom_site_label_1
_geom_torsion_atom_site_label_2
_geom_torsion_atom_site_label_3
_geom_torsion_atom_site_label_4
_geom_torsion
Cu2 O5 C26 C25 11.7(5)
Cu2 O5 C26 C21 -170.7(2)
Cu2 O11 C64 C63 174.0(2)
Cu2 O11 C64 C59 -8.3(4)
Cu2 O10 C59 C64 2.6(3)
Cu2 O10 C59 C60 -176.2(3)
Cu2 N4 C27 C25 -3.5(5)
Cu2 N4 C28 C30 -74.6(4)
Cu2 N4 C28 C29 99.6(3)
Cu3 O1 C2 C7 3.8(3)
Cu3 O1 C2 C3 -176.0(3)
Cu3 O8 C45 C40 -163.7(2)
Cu3 O8 C45 C44 18.7(4)
Cu3 N7 C46 C44 -6.7(5)
Cu3 N7 C47 C48 -75.6(4)
Cu3 N7 C47 C49 97.3(3)
Cu4 O12 C68 N12 -177.2(3)
Cu4 O12 C68 C66 0.0(4)
Cu4 O6 C30 N6 -115.2(3)
Cu4 O6 C30 C28 62.0(4)
Cu4 O11 C64 C63 13.7(4)
Cu4 O11 C64 C59 -168.7(2)
Cu4 N10 C65 C63 -4.4(5)
Cu4 N10 C66 C67 175.0(4)
Cu4 N10 C66 C68 0.1(3)
Cu1 O3 C11 N3 -177.5(3)
Cu1 O3 C11 C9 -0.2(4)
Cu1 O2 C7 C6 15.1(4)
Cu1 O2 C7 C2 -166.7(2)
Cu1 O9 C48 N9 -115.9(3)
Cu1 O9 C48 C47 60.9(4)
Cu1 N1 C8 C6 -3.8(5)
Cu1 N1 C9 C10 174.4(5)
Cu1 N1 C9 C11 0.3(4)
O13 Cu3 O8 C45 148.5(3)
O12 C68 C66 N10 -0.1(5)
O12 C68 C66 C67 -176.4(3)
O4 C21 C26 O5 -0.6(5)
O4 C21 C26 C25 177.1(3)
O2 C7 C2 O1 1.6(4)
O2 C7 C2 C3 -178.6(3)
O1 Cu3 O8 C45 -117.1(3)
O1 C2 C3 C4 -178.8(3)
O6 C30 C28 N4 1.2(6)
O6 C30 C28 C29 -173.9(4)
O11 C64 C59 O10 2.7(4)
O11 C64 C59 C60 -178.4(3)
O10 C59 C60 C61 179.8(3)
O7 C40 C41 C42 -178.7(4)
O7 C40 C45 O8 -0.7(4)
O7 C40 C45 C44 177.0(3)
O8 C45 C44 C46 5.9(5)
O8 C45 C44 C43 179.2(3)
N4 C28 C29 N5 -173.8(3)
N4 C28 C29 C31 4.3(6)
N5 N6 C30 O6 170.7(3)
N5 N6 C30 C28 -7.1(4)
N5 N6 C33 C38 -21.5(5)
N5 N6 C33 C34 158.5(3)
N6 N5 C29 C31 176.2(3)
N6 N5 C29 C28 -5.6(4)
N6 C30 C28 N4 178.7(3)
N6 C30 C28 C29 3.7(4)
N6 C33 C38 C37 -178.9(3)
N6 C33 C34 C35 178.3(3)
N1 C9 C10 N2 -173.8(4)
N1 C9 C10 C12 6.7(10)
N1 C9 C11 O3 0.0(5)
N1 C9 C11 N3 177.7(3)
N2 N3 C14 C19 153.3(4)
N2 N3 C14 C15 -28.2(6)
N2 N3 C11 O3 174.1(4)
N2 N3 C11 C9 -3.5(4)
N3 N2 C10 C9 -2.7(5)
N3 N2 C10 C12 176.9(5)
N3 C14 C15 C16 178.0(4)
N11 N12 C71 C72 -29.0(5)
N11 N12 C71 C76 153.0(3)
N11 N12 C68 O12 174.2(3)
N11 N12 C68 C66 -3.4(4)
N11 C67 C66 N10 -173.7(4)
N11 C67 C66 C68 1.5(4)
N12 N11 C67 C69 177.3(4)
N12 N11 C67 C66 -3.6(4)
N12 C71 C76 C75 179.6(3)
N12 C68 C66 N10 177.6(3)
N12 C68 C66 C67 1.3(4)
N7 Cu3 O8 C45 -27.8(3)
N7 C46 C44 C43 174.8(3)
N7 C46 C44 C45 -11.8(5)
N7 C47 C48 O9 0.8(6)
N7 C47 C48 N9 178.1(3)
N7 C47 C49 N8 -172.7(3)
N7 C47 C49 C50 5.7(6)
N8 N9 C52 C57 158.6(3)
N8 N9 C52 C53 -21.5(5)
N8 N9 C48 O9 169.9(3)
N8 N9 C48 C47 -7.7(4)
N9 N8 C49 C50 175.5(3)
N9 N8 C49 C47 -5.9(4)
N9 C52 C53 C54 -179.9(3)
C73 C72 C71 N12 179.0(4)
C73 C72 C71 C76 -3.1(6)
C73 C74 C75 C76 -0.3(6)
C72 C73 C74 C75 -1.2(6)
C72 C71 C76 C75 1.6(5)
C74 C73 C72 C71 2.9(6)
C74 C75 C76 C71 0.1(5)
C71 N12 C68 O12 14.8(6)
C71 N12 C68 C66 -162.8(3)
C67 N11 N12 C71 165.9(3)
C67 N11 N12 C68 4.4(4)
C68 N12 C71 C72 128.3(4)
C68 N12 C71 C76 -49.6(5)
C69 C67 C66 N10 5.3(8)
C69 C67 C66 C68 -179.6(5)
C70 N11 N12 C71 -57.5(5)
C70 N11 N12 C68 141.0(4)
C70 N11 C67 C69 44.0(6)
C70 N11 C67 C66 -136.9(4)
C22 C23 C24 C25 -1.3(6)
C22 C21 C26 O5 -178.8(3)
C22 C21 C26 C25 -1.0(5)
C23 C22 C21 O4 -178.6(4)
C23 C22 C21 C26 -0.7(6)
C23 C24 C25 C26 -0.4(6)
C23 C24 C25 C27 172.4(4)
C24 C25 C26 O5 179.1(3)
C24 C25 C26 C21 1.5(5)
C24 C25 C27 N4 176.6(3)
C18 C19 C14 N3 -180.0(3)
C18 C19 C14 C15 1.6(6)
C18 C17 C16 C15 -0.8(7)
C19 C18 C17 C16 -1.1(7)
C19 C14 C15 C16 -3.6(7)
C20 O4 C21 C22 -3.0(6)
C20 O4 C21 C26 179.0(4)
C21 C22 C23 C24 1.8(6)
C30 N6 C33 C38 125.7(4)
C30 N6 C33 C34 -54.2(4)
C30 C28 C29 N5 1.2(4)
C30 C28 C29 C31 179.2(3)
C32 N5 N6 C30 144.6(3)
C32 N5 N6 C33 -63.8(4)
C32 N5 C29 C31 42.0(5)
C32 N5 C29 C28 -139.8(3)
C33 N6 C30 O6 20.6(5)
C33 N6 C30 C28 -157.2(3)
C33 C38 C37 C36 -0.6(6)
C33 C34 C35 C36 1.8(5)
C26 C25 C27 N4 -10.5(5)
C27 N4 C28 C30 109.5(4)
C27 N4 C28 C29 -76.3(4)
C27 C25 C26 O5 6.5(5)
C27 C25 C26 C21 -171.1(3)
C28 N4 C27 C25 172.2(3)
C29 N5 N6 C30 8.0(4)
C29 N5 N6 C33 159.6(3)
C17 C18 C19 C14 0.8(6)
C5 C6 C7 O2 177.4(3)
C5 C6 C7 C2 -0.8(5)
C5 C6 C8 N1 176.8(3)
C6 C5 C4 C3 0.3(6)
C6 C7 C2 O1 179.9(3)
C6 C7 C2 C3 -0.3(5)
C7 C6 C8 N1 -2.3(6)
C7 C2 C3 C4 1.4(5)
C8 N1 C9 C10 -11.1(7)
C8 N1 C9 C11 174.7(3)
C8 C6 C7 O2 -3.5(5)
C8 C6 C7 C2 178.3(3)
C1 O1 C2 C7 -161.9(3)
C1 O1 C2 C3 18.3(5)
C2 C3 C4 C5 -1.4(6)
C4 C5 C6 C7 0.8(5)
C4 C5 C6 C8 -178.3(4)
C13 N2 N3 C14 -56.1(6)
C13 N2 N3 C11 141.4(4)
C13 N2 C10 C9 -136.7(5)
C13 N2 C10 C12 42.8(8)
C14 N3 C11 O3 13.9(7)
C14 N3 C11 C9 -163.7(4)
C14 C15 C16 C17 3.2(7)
C9 N1 C8 C6 -177.1(3)
C10 N2 N3 C14 166.4(4)
C10 N2 N3 C11 3.9(5)
C10 C9 C11 O3 -175.8(4)
C10 C9 C11 N3 1.9(5)
C11 N3 C14 C19 -48.4(6)
C11 N3 C14 C15 130.1(5)
C11 C9 C10 N2 0.5(5)
C11 C9 C10 C12 -178.9(6)
C55 C56 C57 C52 1.7(5)
C56 C55 C54 C53 -0.1(7)
C56 C57 C52 N9 178.7(3)
C56 C57 C52 C53 -1.2(5)
C57 C52 C53 C54 0.0(6)
C58 O10 C59 C64 -162.5(3)
C58 O10 C59 C60 18.6(5)
C51 N8 N9 C52 -63.0(5)
C51 N8 N9 C48 145.6(4)
C51 N8 C49 C50 40.7(5)
C51 N8 C49 C47 -140.7(3)
C52 N9 C48 O9 19.9(5)
C52 N9 C48 C47 -157.7(3)
C52 C53 C54 C55 0.7(6)
C54 C55 C56 C57 -1.1(6)
C63 C64 C59 O10 -179.5(3)
C63 C64 C59 C60 -0.6(5)
C64 C63 C65 N10 -1.4(6)
C64 C63 C62 C61 0.5(5)
C64 C59 C60 C61 1.0(5)
C65 N10 C66 C67 -9.6(7)
C65 N10 C66 C68 175.4(3)
C65 C63 C64 O11 -3.4(5)
C65 C63 C64 C59 179.0(3)
C65 C63 C62 C61 -178.7(3)
C66 N10 C65 C63 -178.8(3)
C59 C60 C61 C62 -0.7(6)
C60 C61 C62 C63 -0.1(6)
C62 C63 C64 O11 177.5(3)
C62 C63 C64 C59 -0.2(5)
C62 C63 C65 N10 177.8(3)
C38 C33 C34 C35 -1.6(5)
C39 O7 C40 C41 -6.8(5)
C39 O7 C40 C45 174.2(3)
C40 C41 C42 C43 2.0(6)
C40 C45 C44 C46 -171.7(3)
C40 C45 C44 C43 1.7(5)
C41 C40 C45 O8 -179.8(3)
C41 C40 C45 C44 -2.1(5)
C41 C42 C43 C44 -2.4(6)
C34 C33 C38 C37 1.0(5)
C34 C35 C36 C37 -1.3(6)
C35 C36 C37 C38 0.8(6)
C46 N7 C47 C48 103.3(4)
C46 N7 C47 C49 -83.7(4)
C47 N7 C46 C44 174.5(3)
C48 N9 C52 C57 -54.3(5)
C48 N9 C52 C53 125.6(4)
C48 C47 C49 N8 1.1(4)
C48 C47 C49 C50 179.5(3)
C49 N8 N9 C52 160.0(3)
C49 N8 N9 C48 8.5(4)
C49 C47 C48 O9 -173.2(4)
C49 C47 C48 N9 4.1(4)
C42 C43 C44 C46 174.0(3)
C42 C43 C44 C45 0.5(5)
C45 C40 C41 C42 0.3(5)
O0AA_a Cl1 O3AB_b O2AB_b -110.2(10)
O0AA_a Cl1 O3AB_b O0AB_b 18.9(12)
O0AA_a Cl1 O2AB_b O3AB_b 93.7(14)
O0AA_a Cl1 O0AB_b O3AB_b -141(2)
O1AA_a Cl1 O3AB_b O2AB_b 120.2(19)
O1AA_a Cl1 O3AB_b O0AB_b -111(2)
O1AA_a Cl1 O2AB_b O3AB_b -133.1(18)
O1AA_a Cl1 O0AB_b O3AB_b 142.7(14)
O2AA_a Cl1 O3AB_b O2AB_b -12.5(16)
O2AA_a Cl1 O3AB_b O0AB_b 116.7(14)
O2AA_a Cl1 O2AB_b O3AB_b 164(2)
O2AA_a Cl1 O0AB_b O3AB_b -103.0(16)
O3AA_a Cl1 O3AB_b O2AB_b 129.8(18)
O3AA_a Cl1 O3AB_b O0AB_b -101.0(16)
O3AA_a Cl1 O2AB_b O3AB_b -42.6(16)
O3AA_a Cl1 O0AB_b O3AB_b 58.6(12)
O2AB_b Cl1 O3AB_b O0AB_b 129.1(14)
O2AB_b Cl1 O0AB_b O3AB_b -47.4(13)
O2AB_b O3AB_b O0AB_b Cl1 46.0(12)
O0AB_b Cl1 O3AB_b O2AB_b -129.1(14)
O0AB_b Cl1 O2AB_b O3AB_b 60.3(17)
O0AB_b O3AB_b O2AB_b Cl1 -36.2(9)
O1AB_b Cl1 O3AB_b O2AB_b 75(2)
O1AB_b Cl1 O3AB_b O0AB_b -155.4(19)
O1AB_b Cl1 O2AB_b O3AB_b -141.6(15)
O1AB_b Cl1 O0AB_b O3AB_b 160.4(16)

loop_
_smtbx_masks_void_nr
_smtbx_masks_void_average_x
_smtbx_masks_void_average_y
_smtbx_masks_void_average_z
_smtbx_masks_void_volume
_smtbx_masks_void_count_electrons
1 0.040 0.153 0.903 33.4 3.3
2 0.040 0.347 0.403 33.4 3.6
3 -0.040 0.653 0.597 33.4 3.5
4 -0.040 0.847 0.097 33.4 3.8
5 0.261 0.631 0.556 77.8 5.6
6 0.261 0.869 0.056 77.8 5.8
7 0.500 0.000 0.000 136.2 12.8
8 0.500 0.500 0.500 136.2 12.8
9 0.739 0.131 0.944 77.8 6.0
10 0.739 0.369 0.444 77.8 6.2
